data_2100069
loop_
_publ_author_name
'Richard E. Marsh'

_publ_section_title
;
 Space group <i>P</i>1: an update
;
_journal_issue 3
_journal_name_full 'Acta Crystallographica Section B'
_journal_page_first 359
_journal_page_last 359
_journal_paper_doi 10.1107/S0108768105009651
_journal_volume 61
_journal_year 2005
_chemical_formula_moiety 'C18 H42 N6 O6 Fe, S6 W2'
_chemical_formula_sum 'C18 H42 Fe N6 O6 S6 W2'
_space_group_crystal_system triclinic
_space_group_IT_number 2
_space_group_name_Hall '-P 1'
_space_group_name_H-M_alt 'P -1'
_symmetry_space_group_name_H-M 'P -1'
_audit_creation_method CRYM
_cell_angle_alpha 71.51
_cell_angle_beta 74.78
_cell_angle_gamma 74.78
_cell_formula_units_Z 1
_cell_length_a 8.7780
_cell_length_b 9.4670
_cell_length_c 11.3620
_cell_volume 847.307
_cod_data_source_file bk0148.cif
_cod_data_source_block PIDBEJ
_cod_depositor_comments
;
  Added moiety chemical formula and Z value from Marsh (2005) paper.
  The summary chemical formula is calculated from moiety formula using
  AdHocParser
  (svn://www.crystallography.net/cod-tools/trunk/Formulae/AdHocParser.yp,
  revision 1441.)

  Andrius Merkys
  2013-11-11
;
_cod_original_sg_symbol_H-M P-1
_cod_original_formula_sum 'not given'
_cod_database_code 2100069

loop_
_space_group_symop_id
_space_group_symop_operation_xyz
1 x,y,z
2 -x,-y,-z

loop_
_atom_site_label
_atom_site_fract_x
_atom_site_fract_y
_atom_site_fract_z
_atom_site_type_symbol
W1 0.48700 0.54645 0.60680 W
S1 0.68755 0.58240 0.42755 S
S2 0.62559 0.24710 0.36850 S
S3 0.42615 0.57755 0.22365 S
Fe1 0.00000 0.00000 0.00000 Fe
O1 0.04830 -0.07755 0.18470 O
O2 -0.24065 -0.03735 0.08790 O
O3 -0.04420 0.21200 0.01300 O
N1 -0.04640 -0.13960 0.39945 N
C1 -0.04605 -0.06030 0.28215 C
C2 -0.16360 -0.10765 0.48805 C
C3 0.06255 -0.26600 0.42770 C
N2 -0.48735 0.05240 0.14600 N
C4 -0.35040 0.05395 0.04935 C
C5 -0.52765 -0.05645 0.26665 C
C6 -0.39510 0.20060 0.11965 C
N3 -0.09180 0.44490 -0.09130 N
C7 -0.01335 0.31685 -0.07850 C
C8 -0.23140 0.46285 0.00945 C
C9 -0.05555 0.56600 -0.20440 C
